data_1502855
loop_
_publ_author_name
'Hashimoto, Takuya'
'Nakatsu, Hiroki'
'Watanabe, Shogo'
'Maruoka, Keiji'

_publ_section_title
;
 Stereoselective synthesis of trisubstituted aziridines with
 N-alpha-diazoacyl camphorsultam.
;
_journal_issue 8
_journal_name_full 'Organic letters'
_journal_page_first 1668
_journal_page_last 1671
_journal_paper_doi 10.1021/ol100104v
_journal_volume 12
_journal_year 2010
_chemical_absolute_configuration rmad
_chemical_formula_moiety 'C21 H26 N2 O5 S '
_chemical_formula_sum 'C21 H26 N2 O5 S'
_chemical_formula_weight 418.51
_space_group_IT_number 19
_symmetry_cell_setting orthorhombic
_symmetry_Int_Tables_number 19
_symmetry_space_group_name_Hall 'P 2ac 2ab'
_symmetry_space_group_name_H-M 'P 21 21 21'
_cell_angle_alpha 90.0000
_cell_angle_beta 90.0000
_cell_angle_gamma 90.0000
_cell_formula_units_Z 4
_cell_length_a 6.78085(12)
_cell_length_b 16.1220(3)
_cell_length_c 18.0004(3)
_cell_measurement_reflns_used 19884
_cell_measurement_temperature 123.1
_cell_measurement_theta_max 68.3
_cell_measurement_theta_min 3.7
_cell_volume 1967.82(6)
_computing_cell_refinement PROCESS-AUTO
_computing_data_collection PROCESS-AUTO
_computing_data_reduction CrystalStructure
_computing_publication_material 'CrystalStructure 3.8'
_computing_structure_refinement SHELXL
_computing_structure_solution SIR97
_diffrn_detector_area_resol_mean 10.00
_diffrn_measured_fraction_theta_full 0.998
_diffrn_measured_fraction_theta_max 0.998
_diffrn_measurement_device_type 'Rigaku RAXIS-RAPID'
_diffrn_measurement_method \w
_diffrn_radiation_type 'Cu K\a'
_diffrn_radiation_wavelength 1.54187
_diffrn_reflns_av_R_equivalents 0.039
_diffrn_reflns_limit_h_max 8
_diffrn_reflns_limit_h_min -8
_diffrn_reflns_limit_k_max 19
_diffrn_reflns_limit_k_min -19
_diffrn_reflns_limit_l_max 21
_diffrn_reflns_limit_l_min -21
_diffrn_reflns_number 20346
_diffrn_reflns_theta_full 68.22
_diffrn_reflns_theta_max 68.22
_exptl_absorpt_coefficient_mu 1.778
_exptl_absorpt_correction_T_max 0.587
_exptl_absorpt_correction_T_min 0.523
_exptl_absorpt_correction_type numerical
_exptl_absorpt_process_details
;
    Higashi, T. (1999). Program for Absorption Correction.
    Rigaku Corporation, Tokyo, Japan.
;
_exptl_crystal_colour colorless
_exptl_crystal_density_diffrn 1.413
_exptl_crystal_density_method 'not measured'
_exptl_crystal_description block
_exptl_crystal_F_000 888.00
_exptl_crystal_size_max 0.70
_exptl_crystal_size_mid 0.70
_exptl_crystal_size_min 0.30
_refine_diff_density_max 0.20
_refine_diff_density_min -0.46
_refine_ls_abs_structure_details 'Flack, H. D. (1983), Acta Cryst. A39, 876-881.  1510 Friedel Pairs'
_refine_ls_abs_structure_Flack 0.009(13)
_refine_ls_extinction_method none
_refine_ls_goodness_of_fit_ref 1.151
_refine_ls_hydrogen_treatment mixed
_refine_ls_number_parameters 268
_refine_ls_number_reflns 3594
_refine_ls_R_factor_gt 0.0301
_refine_ls_shift/su_max 0.0000
_refine_ls_structure_factor_coef Fsqd
_refine_ls_weighting_details 'w = 1/[\s^2^(Fo^2^)+(0.0438P)^2^+0.2266P] where P=(Fo^2^+2Fc^2^)/3'
_refine_ls_weighting_scheme calc
_refine_ls_wR_factor_ref 0.0761
_reflns_number_gt 3506
_reflns_number_total 3594
_reflns_threshold_expression F^2^>2.0\s(F^2^)
_cod_data_source_file ol100104v_si_003.cif
_cod_data_source_block '_hashimoto8z11-2'
_cod_original_formula_sum 'C21 H26 N2 O5 S '
_cod_database_code 1502855

loop_
_symmetry_equiv_pos_site_id
_symmetry_equiv_pos_as_xyz
1 +X,+Y,+Z
2 1/2+X,1/2-Y,-Z
3 -X,1/2+Y,1/2-Z
4 1/2-X,-Y,1/2+Z

loop_
_atom_site_label
_atom_site_type_symbol
_atom_site_fract_x
_atom_site_fract_y
_atom_site_fract_z
_atom_site_U_iso_or_equiv
_atom_site_adp_type
_atom_site_occupancy
_atom_site_symmetry_multiplicity
_atom_site_calc_flag
_atom_site_refinement_flags
S(1) S 0.62845(5) 0.08542(2) -0.07550(2) 0.01905(10) Uani 1.00 1 d .
O(1) O 0.25787(16) 0.12041(7) 0.07413(7) 0.0254(2) Uani 1.00 1 d .
O(2) O 0.82781(16) 0.08230(8) -0.04952(7) 0.0262(2) Uani 1.00 1 d .
O(3) O 0.56316(19) 0.16076(8) -0.10944(7) 0.0309(3) Uani 1.00 1 d .
O(4) O 0.9371(2) 0.02529(8) 0.18866(7) 0.0371(3) Uani 1.00 1 d .
O(5) O 0.6620(2) 0.09639(7) 0.21726(7) 0.0301(3) Uani 1.00 1 d .
N(1) N 0.47115(19) 0.05999(8) -0.00583(7) 0.0180(2) Uani 1.00 1 d .
N(2) N 0.7753(2) 0.10674(9) 0.10294(9) 0.0232(3) Uani 1.00 1 d .
C(1) C 0.3002(2) 0.01498(10) -0.03963(9) 0.0184(3) Uani 1.00 1 d .
C(2) C 0.1906(2) -0.04564(10) 0.01275(10) 0.0227(3) Uani 1.00 1 d .
C(3) C 0.7464(2) 0.27061(11) 0.24050(10) 0.0284(4) Uani 1.00 1 d .
C(4) C 0.5621(2) 0.24078(10) 0.22030(9) 0.0224(3) Uani 1.00 1 d .
C(5) C 0.3918(2) -0.04271(10) -0.09902(8) 0.0191(3) Uani 1.00 1 d .
C(6) C 0.4276(2) 0.11207(9) 0.05478(9) 0.0187(3) Uani 1.00 1 d .
C(7) C 0.8073(2) 0.07171(10) 0.16978(10) 0.0260(3) Uani 1.00 1 d .
C(8) C 0.5368(2) 0.15836(10) 0.18249(9) 0.0221(3) Uani 1.00 1 d .
C(9) C 0.4277(2) -0.12575(10) -0.05602(9) 0.0230(3) Uani 1.00 1 d .
C(10) C 0.2119(2) -0.12880(11) -0.02877(10) 0.0257(3) Uani 1.00 1 d .
C(11) C 0.2192(2) -0.06552(11) -0.15103(10) 0.0268(3) Uani 1.00 1 d .
C(12) C 0.5688(2) 0.00017(11) -0.13367(9) 0.0273(3) Uani 1.00 1 d .
C(13) C 0.5968(2) 0.15569(10) 0.09786(9) 0.0187(3) Uani 1.00 1 d .
C(14) C 0.3956(3) 0.28900(12) 0.23401(10) 0.0328(4) Uani 1.00 1 d .
C(15) C 0.0935(2) -0.12379(12) -0.10163(11) 0.0322(4) Uani 1.00 1 d .
C(16) C 0.7648(3) 0.34843(12) 0.27357(11) 0.0396(5) Uani 1.00 1 d .
C(17) C 0.5790(2) -0.12386(12) 0.00712(10) 0.0303(4) Uani 1.00 1 d .
C(18) C 0.4844(3) -0.19735(12) -0.10756(12) 0.0357(4) Uani 1.00 1 d .
C(19) C 0.6280(2) 0.24118(10) 0.06294(9) 0.0246(3) Uani 1.00 1 d .
C(20) C 0.5987(4) 0.39601(12) 0.28628(11) 0.0455(5) Uani 1.00 1 d .
C(21) C 0.4156(3) 0.36655(14) 0.26678(11) 0.0443(5) Uani 1.00 1 d .
H(1) H 0.851(2) 0.1027(12) 0.0704(11) 0.025(5) Uiso 1.00 1 c .
H(2) H 0.2058 0.0549 -0.0629 0.022 Uiso 1.00 1 c R
H(3) H 0.2537 -0.0479 0.0623 0.027 Uiso 1.00 1 c R
H(4) H 0.0503 -0.0299 0.0186 0.027 Uiso 1.00 1 c R
H(5) H 0.8605 0.2379 0.2318 0.034 Uiso 1.00 1 c R
H(6) H 0.3961 0.1406 0.1873 0.027 Uiso 1.00 1 c R
H(7) H 0.1802 -0.1785 0.0023 0.031 Uiso 1.00 1 c R
H(8) H 0.2666 -0.0945 -0.1961 0.032 Uiso 1.00 1 c R
H(9) H 0.1436 -0.0157 -0.1659 0.032 Uiso 1.00 1 c R
H(10) H 0.5364 0.0197 -0.1844 0.033 Uiso 1.00 1 c R
H(11) H 0.6817 -0.0386 -0.1369 0.033 Uiso 1.00 1 c R
H(12) H 0.2685 0.2689 0.2210 0.039 Uiso 1.00 1 c R
H(13) H -0.0393 -0.1003 -0.0929 0.039 Uiso 1.00 1 c R
H(14) H 0.0797 -0.1792 -0.1247 0.039 Uiso 1.00 1 c R
H(15) H 0.8912 0.3687 0.2873 0.048 Uiso 1.00 1 c R
H(16) H 0.5469 -0.0786 0.0414 0.036 Uiso 1.00 1 c R
H(17) H 0.7110 -0.1150 -0.0136 0.036 Uiso 1.00 1 c R
H(18) H 0.5758 -0.1768 0.0339 0.036 Uiso 1.00 1 c R
H(19) H 0.3903 -0.2004 -0.1488 0.043 Uiso 1.00 1 c R
H(20) H 0.4821 -0.2495 -0.0797 0.043 Uiso 1.00 1 c R
H(21) H 0.6173 -0.1879 -0.1272 0.043 Uiso 1.00 1 c R
H(22) H 0.7339 0.2702 0.0893 0.030 Uiso 1.00 1 c R
H(23) H 0.5058 0.2734 0.0666 0.030 Uiso 1.00 1 c R
H(24) H 0.6642 0.2347 0.0106 0.030 Uiso 1.00 1 c R
H(25) H 0.6110 0.4492 0.3085 0.055 Uiso 1.00 1 c R
H(26) H 0.3019 0.3995 0.2758 0.053 Uiso 1.00 1 c R

loop_
_atom_site_aniso_label
_atom_site_aniso_U_11
_atom_site_aniso_U_22
_atom_site_aniso_U_33
_atom_site_aniso_U_12
_atom_site_aniso_U_13
_atom_site_aniso_U_23
S(1) 0.01807(18) 0.02245(18) 0.01663(18) -0.00167(15) 0.00241(15) 0.00117(15)
O(1) 0.0214(6) 0.0261(5) 0.0287(6) 0.0008(4) 0.0040(5) -0.0070(5)
O(2) 0.0165(5) 0.0391(6) 0.0229(5) -0.0021(5) 0.0025(4) -0.0031(5)
O(3) 0.0352(6) 0.0297(6) 0.0278(6) 0.0045(5) 0.0060(5) 0.0096(5)
O(4) 0.0507(8) 0.0332(6) 0.0274(6) 0.0144(6) -0.0010(6) 0.0091(5)
O(5) 0.0482(7) 0.0222(6) 0.0198(6) 0.0064(5) 0.0058(5) 0.0053(4)
N(1) 0.0179(6) 0.0203(6) 0.0158(6) -0.0029(5) 0.0026(5) -0.0015(5)
N(2) 0.0212(7) 0.0309(7) 0.0175(7) 0.0020(6) 0.0011(5) 0.0042(6)
C(1) 0.0169(7) 0.0182(7) 0.0201(7) -0.0016(6) -0.0007(6) -0.0016(6)
C(2) 0.0215(8) 0.0215(7) 0.0252(8) -0.0035(6) 0.0050(6) -0.0020(7)
C(3) 0.0331(10) 0.0273(8) 0.0250(9) -0.0021(7) -0.0033(7) -0.0006(7)
C(4) 0.0319(9) 0.0208(8) 0.0144(7) 0.0033(6) 0.0001(6) 0.0007(6)
C(5) 0.0194(7) 0.0215(7) 0.0164(7) -0.0001(6) -0.0013(6) -0.0020(6)
C(6) 0.0231(7) 0.0151(7) 0.0180(7) -0.0001(6) 0.0023(6) 0.0020(6)
C(7) 0.0376(9) 0.0193(7) 0.0212(8) -0.0017(7) 0.0027(7) 0.0018(6)
C(8) 0.0274(8) 0.0210(7) 0.0180(8) 0.0004(6) 0.0022(6) 0.0017(6)
C(9) 0.0256(8) 0.0212(7) 0.0223(8) 0.0040(6) -0.0004(6) -0.0011(6)
C(10) 0.0284(9) 0.0212(8) 0.0274(9) -0.0046(7) 0.0048(7) -0.0008(7)
C(11) 0.0256(8) 0.0307(9) 0.0243(8) -0.0004(7) -0.0080(7) -0.0053(7)
C(12) 0.0297(9) 0.0343(9) 0.0177(7) -0.0058(7) 0.0050(7) -0.0056(7)
C(13) 0.0205(7) 0.0186(7) 0.0172(7) -0.0017(6) 0.0024(6) 0.0006(6)
C(14) 0.0384(11) 0.0376(9) 0.0225(8) 0.0112(8) -0.0001(8) 0.0025(7)
C(15) 0.0239(9) 0.0354(9) 0.0372(10) -0.0071(7) -0.0001(7) -0.0121(8)
C(16) 0.0611(14) 0.0311(9) 0.0267(10) -0.0142(9) -0.0079(9) 0.0005(8)
C(17) 0.0319(9) 0.0317(9) 0.0273(9) 0.0110(8) -0.0055(7) 0.0004(7)
C(18) 0.0415(11) 0.0312(9) 0.0343(10) 0.0095(8) -0.0031(8) -0.0095(8)
C(19) 0.0333(8) 0.0197(7) 0.0208(8) -0.0060(7) 0.0004(7) 0.0025(6)
C(20) 0.0919(18) 0.0227(9) 0.0218(9) 0.0037(10) -0.0057(11) -0.0013(7)
C(21) 0.0700(16) 0.0362(11) 0.0267(9) 0.0243(10) 0.0031(10) -0.0015(8)

loop_
_atom_type_symbol
_atom_type_description
_atom_type_scat_dispersion_real
_atom_type_scat_dispersion_imag
_atom_type_scat_source
C C 0.018 0.009
;
International Tables for Crystallography
(1992, Vol. C, Tables 4.2.6.8 and 6.1.1.4)
;
H H 0.000 0.000
;
International Tables for Crystallography
(1992, Vol. C, Table 6.1.1.4)
;
N N 0.031 0.018
;
International Tables for Crystallography
(1992, Vol. C, Tables 4.2.6.8 and 6.1.1.4)
;
O O 0.049 0.032
;
International Tables for Crystallography
(1992, Vol. C, Tables 4.2.6.8 and 6.1.1.4)
;
S S 0.333 0.557
;
International Tables for Crystallography
(1992, Vol. C, Tables 4.2.6.8 and 6.1.1.4)
;

loop_
_geom_angle_atom_site_label_1
_geom_angle_atom_site_label_2
_geom_angle_atom_site_label_3
_geom_angle
_geom_angle_publ_flag
O(2) S(1) O(3) 117.51(7) yes
O(2) S(1) N(1) 110.11(6) yes
O(2) S(1) C(12) 112.38(8) yes
O(3) S(1) N(1) 109.05(7) yes
O(3) S(1) C(12) 109.59(7) yes
N(1) S(1) C(12) 96.07(7) yes
C(7) O(5) C(8) 110.65(12) yes
S(1) N(1) C(1) 107.67(9) yes
S(1) N(1) C(6) 124.09(10) yes
C(1) N(1) C(6) 116.21(12) yes
C(7) N(2) C(13) 114.80(14) yes
N(1) C(1) C(2) 115.49(13) yes
N(1) C(1) C(5) 105.16(12) yes
C(2) C(1) C(5) 103.54(12) yes
C(1) C(2) C(10) 102.05(13) yes
C(4) C(3) C(16) 120.29(18) yes
C(3) C(4) C(8) 121.85(15) yes
C(3) C(4) C(14) 119.35(15) yes
C(8) C(4) C(14) 118.79(15) yes
C(1) C(5) C(9) 103.58(11) yes
C(1) C(5) C(11) 104.94(12) yes
C(1) C(5) C(12) 109.10(13) yes
C(9) C(5) C(11) 102.35(12) yes
C(9) C(5) C(12) 118.01(13) yes
C(11) C(5) C(12) 117.30(13) yes
O(1) C(6) N(1) 119.27(14) yes
O(1) C(6) C(13) 120.57(14) yes
N(1) C(6) C(13) 120.13(13) yes
O(4) C(7) O(5) 122.19(16) yes
O(4) C(7) N(2) 129.06(17) yes
O(5) C(7) N(2) 108.75(14) yes
O(5) C(8) C(4) 110.28(13) yes
O(5) C(8) C(13) 104.29(12) yes
C(4) C(8) C(13) 115.61(13) yes
C(5) C(9) C(10) 92.13(12) yes
C(5) C(9) C(17) 116.99(13) yes
C(5) C(9) C(18) 112.61(13) yes
C(10) C(9) C(17) 113.57(13) yes
C(10) C(9) C(18) 114.02(14) yes
C(17) C(9) C(18) 107.24(14) yes
C(2) C(10) C(9) 102.41(13) yes
C(2) C(10) C(15) 108.58(14) yes
C(9) C(10) C(15) 102.80(13) yes
C(5) C(11) C(15) 102.33(13) yes
S(1) C(12) C(5) 106.87(11) yes
N(2) C(13) C(6) 113.73(13) yes
N(2) C(13) C(8) 99.75(12) yes
N(2) C(13) C(19) 113.66(13) yes
C(6) C(13) C(8) 107.71(12) yes
C(6) C(13) C(19) 107.76(12) yes
C(8) C(13) C(19) 114.08(13) yes
C(4) C(14) C(21) 119.89(19) yes
C(10) C(15) C(11) 103.55(14) yes
C(3) C(16) C(20) 119.8(2) yes
C(16) C(20) C(21) 120.13(19) yes
C(14) C(21) C(20) 120.5(2) yes
C(7) N(2) H(1) 122.0(14) no
C(13) N(2) H(1) 123.1(14) no
N(1) C(1) H(2) 110.7 no
C(2) C(1) H(2) 110.7 no
C(5) C(1) H(2) 110.7 no
C(1) C(2) H(3) 111.4 no
C(1) C(2) H(4) 111.4 no
C(10) C(2) H(3) 111.4 no
C(10) C(2) H(4) 111.4 no
H(3) C(2) H(4) 109.2 no
C(4) C(3) H(5) 119.9 no
C(16) C(3) H(5) 119.9 no
O(5) C(8) H(6) 108.8 no
C(4) C(8) H(6) 108.8 no
C(13) C(8) H(6) 108.8 no
C(2) C(10) H(7) 114.0 no
C(9) C(10) H(7) 114.0 no
C(15) C(10) H(7) 114.0 no
C(5) C(11) H(8) 111.3 no
C(5) C(11) H(9) 111.3 no
C(15) C(11) H(8) 111.3 no
C(15) C(11) H(9) 111.3 no
H(8) C(11) H(9) 109.2 no
S(1) C(12) H(10) 110.3 no
S(1) C(12) H(11) 110.3 no
C(5) C(12) H(10) 110.4 no
C(5) C(12) H(11) 110.3 no
H(10) C(12) H(11) 108.6 no
C(4) C(14) H(12) 120.1 no
C(21) C(14) H(12) 120.1 no
C(10) C(15) H(13) 111.1 no
C(10) C(15) H(14) 111.0 no
C(11) C(15) H(13) 111.1 no
C(11) C(15) H(14) 111.1 no
H(13) C(15) H(14) 109.0 no
C(3) C(16) H(15) 120.1 no
C(20) C(16) H(15) 120.1 no
C(9) C(17) H(16) 109.5 no
C(9) C(17) H(17) 109.5 no
C(9) C(17) H(18) 109.5 no
H(16) C(17) H(17) 109.5 no
H(16) C(17) H(18) 109.5 no
H(17) C(17) H(18) 109.5 no
C(9) C(18) H(19) 109.5 no
C(9) C(18) H(20) 109.5 no
C(9) C(18) H(21) 109.5 no
H(19) C(18) H(20) 109.5 no
H(19) C(18) H(21) 109.5 no
H(20) C(18) H(21) 109.5 no
C(13) C(19) H(22) 109.5 no
C(13) C(19) H(23) 109.5 no
C(13) C(19) H(24) 109.5 no
H(22) C(19) H(23) 109.5 no
H(22) C(19) H(24) 109.5 no
H(23) C(19) H(24) 109.5 no
C(16) C(20) H(25) 119.9 no
C(21) C(20) H(25) 119.9 no
C(14) C(21) H(26) 119.7 no
C(20) C(21) H(26) 119.7 no

loop_
_geom_bond_atom_site_label_1
_geom_bond_atom_site_label_2
_geom_bond_distance
_geom_bond_publ_flag
S(1) O(2) 1.4313(11) yes
S(1) O(3) 1.4299(13) yes
S(1) N(1) 1.6966(13) yes
S(1) C(12) 1.7745(17) yes
O(1) C(6) 1.2099(19) yes
O(4) C(7) 1.205(2) yes
O(5) C(7) 1.364(2) yes
O(5) C(8) 1.453(2) yes
N(1) C(1) 1.497(2) yes
N(1) C(6) 1.408(2) yes
N(2) C(7) 1.347(2) yes
N(2) C(13) 1.448(2) yes
C(1) C(2) 1.548(2) yes
C(1) C(5) 1.547(2) yes
C(2) C(10) 1.542(2) yes
C(3) C(4) 1.388(2) yes
C(3) C(16) 1.394(2) yes
C(4) C(8) 1.503(2) yes
C(4) C(14) 1.393(2) yes
C(5) C(9) 1.565(2) yes
C(5) C(11) 1.544(2) yes
C(5) C(12) 1.519(2) yes
C(6) C(13) 1.553(2) yes
C(8) C(13) 1.577(2) yes
C(9) C(10) 1.544(2) yes
C(9) C(17) 1.532(2) yes
C(9) C(18) 1.530(2) yes
C(10) C(15) 1.540(2) yes
C(11) C(15) 1.549(2) yes
C(13) C(19) 1.530(2) yes
C(14) C(21) 1.389(2) yes
C(16) C(20) 1.382(3) yes
C(20) C(21) 1.375(3) yes
N(2) H(1) 0.78(2) no
C(1) H(2) 1.000 no
C(2) H(3) 0.990 no
C(2) H(4) 0.990 no
C(3) H(5) 0.950 no
C(8) H(6) 1.000 no
C(10) H(7) 1.000 no
C(11) H(8) 0.990 no
C(11) H(9) 0.990 no
C(12) H(10) 0.990 no
C(12) H(11) 0.990 no
C(14) H(12) 0.950 no
C(15) H(13) 0.990 no
C(15) H(14) 0.990 no
C(16) H(15) 0.950 no
C(17) H(16) 0.980 no
C(17) H(17) 0.980 no
C(17) H(18) 0.980 no
C(18) H(19) 0.980 no
C(18) H(20) 0.980 no
C(18) H(21) 0.980 no
C(19) H(22) 0.980 no
C(19) H(23) 0.980 no
C(19) H(24) 0.980 no
C(20) H(25) 0.950 no
C(21) H(26) 0.950 no

loop_
_geom_contact_atom_site_label_1
_geom_contact_atom_site_label_2
_geom_contact_distance
_geom_contact_site_symmetry_2
S(1) N(2) 3.3804(16) .
S(1) C(1) 2.5806(16) .
S(1) C(5) 2.6497(16) .
S(1) C(6) 2.7457(16) .
S(1) C(13) 3.3268(16) .
S(1) C(19) 3.5378(16) .
O(1) O(4) 3.3663(17) 1_455
O(1) N(1) 2.2610(17) .
O(1) N(2) 3.3202(18) 1_455
O(1) N(2) 3.5538(18) .
O(1) C(1) 2.677(2) .
O(1) C(2) 2.932(2) .
O(1) C(7) 3.594(2) 1_455
O(1) C(8) 2.785(2) .
O(1) C(13) 2.4056(19) .
O(1) C(19) 3.183(2) .
O(1) C(19) 3.441(2) 2_455
O(2) O(3) 2.4462(17) .
O(2) N(1) 2.5684(16) .
O(2) N(2) 2.795(2) .
O(2) C(1) 3.3870(19) 1_655
O(2) C(2) 3.400(2) 1_655
O(2) C(6) 3.3347(19) .
O(2) C(12) 2.671(2) .
O(2) C(13) 3.300(2) .
O(2) C(19) 3.535(2) .
O(2) C(19) 3.507(2) 2_555
O(3) O(2) 2.4462(17) .
O(3) N(1) 2.5509(18) .
O(3) C(1) 3.206(2) .
O(3) C(3) 3.377(2) 2_455
O(3) C(5) 3.485(2) .
O(3) C(6) 3.194(2) .
O(3) C(12) 2.626(2) .
O(3) C(14) 3.281(2) 2_555
O(3) C(16) 3.584(2) 2_455
O(3) C(19) 3.391(2) .
O(3) C(19) 3.451(2) 2_455
O(4) O(1) 3.3663(17) 1_655
O(4) O(5) 2.2496(19) .
O(4) N(2) 2.304(2) .
O(4) C(8) 3.462(2) .
O(4) C(12) 3.225(2) 4_655
O(4) C(13) 3.524(2) .
O(4) C(16) 3.561(2) 3_745
O(4) C(21) 3.594(2) 3_645
O(5) O(4) 2.2496(19) .
O(5) N(2) 2.203(2) .
O(5) C(3) 2.897(2) .
O(5) C(4) 2.4251(19) .
O(5) C(6) 3.338(2) .
O(5) C(11) 3.542(2) 4_555
O(5) C(12) 3.599(2) 4_655
O(5) C(13) 2.393(2) .
N(1) O(1) 2.2610(17) .
N(1) O(2) 2.5684(16) .
N(1) O(3) 2.5509(18) .
N(1) N(2) 2.942(2) .
N(1) C(2) 2.575(2) .
N(1) C(5) 2.4176(19) .
N(1) C(9) 3.142(2) .
N(1) C(10) 3.539(2) .
N(1) C(12) 2.581(2) .
N(1) C(13) 2.567(2) .
N(1) C(17) 3.062(2) .
N(1) C(19) 3.346(2) .
N(2) S(1) 3.3804(16) .
N(2) O(1) 3.5538(18) .
N(2) O(1) 3.3202(18) 1_655
N(2) O(2) 2.795(2) .
N(2) O(4) 2.304(2) .
N(2) O(5) 2.203(2) .
N(2) N(1) 2.942(2) .
N(2) C(4) 3.350(2) .
N(2) C(6) 2.514(2) .
N(2) C(8) 2.315(2) .
N(2) C(19) 2.493(2) .
C(1) S(1) 2.5806(16) .
C(1) O(1) 2.677(2) .
C(1) O(2) 3.3870(19) 1_455
C(1) O(3) 3.206(2) .
C(1) C(6) 2.467(2) .
C(1) C(9) 2.446(2) .
C(1) C(10) 2.402(2) .
C(1) C(11) 2.451(2) .
C(1) C(12) 2.498(2) .
C(1) C(15) 2.866(2) .
C(1) C(17) 3.048(2) .
C(2) O(1) 2.932(2) .
C(2) O(2) 3.400(2) 1_455
C(2) N(1) 2.575(2) .
C(2) C(5) 2.432(2) .
C(2) C(6) 3.102(2) .
C(2) C(9) 2.405(2) .
C(2) C(11) 2.972(2) .
C(2) C(15) 2.502(2) .
C(2) C(17) 2.922(2) .
C(3) O(3) 3.377(2) 2_555
C(3) O(5) 2.897(2) .
C(3) C(7) 3.475(2) .
C(3) C(8) 2.527(2) .
C(3) C(13) 3.325(2) .
C(3) C(14) 2.400(2) .
C(3) C(18) 3.494(2) 4_655
C(3) C(19) 3.329(2) .
C(3) C(20) 2.402(2) .
C(3) C(21) 2.765(3) .
C(4) O(5) 2.4251(19) .
C(4) N(2) 3.350(2) .
C(4) C(7) 3.320(2) .
C(4) C(13) 2.607(2) .
C(4) C(16) 2.413(2) .
C(4) C(19) 2.868(2) .
C(4) C(20) 2.781(2) .
C(4) C(21) 2.408(2) .
C(5) S(1) 2.6497(16) .
C(5) O(3) 3.485(2) .
C(5) N(1) 2.4176(19) .
C(5) C(2) 2.432(2) .
C(5) C(10) 2.239(2) .
C(5) C(15) 2.409(2) .
C(5) C(17) 2.641(2) .
C(5) C(18) 2.576(2) .
C(6) S(1) 2.7457(16) .
C(6) O(2) 3.3347(19) .
C(6) O(3) 3.194(2) .
C(6) O(5) 3.338(2) .
C(6) N(2) 2.514(2) .
C(6) C(1) 2.467(2) .
C(6) C(2) 3.102(2) .
C(6) C(7) 3.367(2) .
C(6) C(8) 2.528(2) .
C(6) C(19) 2.490(2) .
C(7) O(1) 3.594(2) 1_655
C(7) C(3) 3.475(2) .
C(7) C(4) 3.320(2) .
C(7) C(6) 3.367(2) .
C(7) C(8) 2.317(2) .
C(7) C(13) 2.355(2) .
C(7) C(19) 3.555(2) .
C(8) O(1) 2.785(2) .
C(8) O(4) 3.462(2) .
C(8) N(2) 2.315(2) .
C(8) C(3) 2.527(2) .
C(8) C(6) 2.528(2) .
C(8) C(7) 2.317(2) .
C(8) C(14) 2.493(2) .
C(8) C(19) 2.607(2) .
C(9) N(1) 3.142(2) .
C(9) C(1) 2.446(2) .
C(9) C(2) 2.405(2) .
C(9) C(11) 2.422(2) .
C(9) C(12) 2.644(2) .
C(9) C(15) 2.410(2) .
C(10) N(1) 3.539(2) .
C(10) C(1) 2.402(2) .
C(10) C(5) 2.239(2) .
C(10) C(11) 2.426(2) .
C(10) C(17) 2.573(2) .
C(10) C(18) 2.579(2) .
C(11) O(5) 3.542(2) 4_554
C(11) C(1) 2.451(2) .
C(11) C(2) 2.972(2) .
C(11) C(9) 2.422(2) .
C(11) C(10) 2.426(2) .
C(11) C(12) 2.616(2) .
C(11) C(18) 2.892(2) .
C(12) O(2) 2.671(2) .
C(12) O(3) 2.626(2) .
C(12) O(4) 3.225(2) 4_654
C(12) O(5) 3.599(2) 4_654
C(12) N(1) 2.581(2) .
C(12) C(1) 2.498(2) .
C(12) C(9) 2.644(2) .
C(12) C(11) 2.616(2) .
C(12) C(17) 3.229(2) .
C(12) C(18) 3.269(2) .
C(13) S(1) 3.3268(16) .
C(13) O(1) 2.4056(19) .
C(13) O(2) 3.300(2) .
C(13) O(4) 3.524(2) .
C(13) O(5) 2.393(2) .
C(13) N(1) 2.567(2) .
C(13) C(3) 3.325(2) .
C(13) C(4) 2.607(2) .
C(13) C(7) 2.355(2) .
C(13) C(14) 3.534(2) .
C(14) O(3) 3.281(2) 2_455
C(14) C(3) 2.400(2) .
C(14) C(8) 2.493(2) .
C(14) C(13) 3.534(2) .
C(14) C(16) 2.773(3) .
C(14) C(19) 3.544(2) .
C(14) C(20) 2.400(2) .
C(15) C(1) 2.866(2) .
C(15) C(2) 2.502(2) .
C(15) C(5) 2.409(2) .
C(15) C(9) 2.410(2) .
C(15) C(18) 2.906(2) .
C(16) O(3) 3.584(2) 2_555
C(16) O(4) 3.561(2) 3_755
C(16) C(4) 2.413(2) .
C(16) C(14) 2.773(3) .
C(16) C(21) 2.388(3) .
C(17) N(1) 3.062(2) .
C(17) C(1) 3.048(2) .
C(17) C(2) 2.922(2) .
C(17) C(5) 2.641(2) .
C(17) C(10) 2.573(2) .
C(17) C(12) 3.229(2) .
C(17) C(18) 2.465(2) .
C(18) C(3) 3.494(2) 4_654
C(18) C(5) 2.576(2) .
C(18) C(10) 2.579(2) .
C(18) C(11) 2.892(2) .
C(18) C(12) 3.269(2) .
C(18) C(15) 2.906(2) .
C(18) C(17) 2.465(2) .
C(19) S(1) 3.5378(16) .
C(19) O(1) 3.183(2) .
C(19) O(1) 3.441(2) 2_555
C(19) O(2) 3.535(2) .
C(19) O(2) 3.507(2) 2_455
C(19) O(3) 3.391(2) .
C(19) O(3) 3.451(2) 2_555
C(19) N(1) 3.346(2) .
C(19) N(2) 2.493(2) .
C(19) C(3) 3.329(2) .
C(19) C(4) 2.868(2) .
C(19) C(6) 2.490(2) .
C(19) C(7) 3.555(2) .
C(19) C(8) 2.607(2) .
C(19) C(14) 3.544(2) .
C(20) C(3) 2.402(2) .
C(20) C(4) 2.781(2) .
C(20) C(14) 2.400(2) .
C(21) O(4) 3.594(2) 3_655
C(21) C(3) 2.765(3) .
C(21) C(4) 2.408(2) .
C(21) C(16) 2.388(3) .
S(1) H(1) 3.04(2) .
S(1) H(2) 2.917 .
S(1) H(10) 2.313 .
S(1) H(11) 2.313 .
S(1) H(16) 3.424 .
S(1) H(17) 3.464 .
S(1) H(22) 3.555 2_455
S(1) H(23) 3.428 2_555
S(1) H(24) 2.872 .
O(1) H(1) 2.776(19) 1_455
O(1) H(2) 2.707 .
O(1) H(3) 2.722 .
O(1) H(4) 2.975 .
O(1) H(6) 2.267 .
O(1) H(12) 3.567 .
O(1) H(22) 3.433 2_455
O(1) H(23) 2.988 .
O(1) H(23) 3.502 2_455
O(1) H(24) 3.506 .
O(1) H(24) 2.861 2_455
O(1) H(25) 3.588 3_645
O(2) H(1) 2.19(2) .
O(2) H(2) 2.612 1_655
O(2) H(4) 2.655 1_655
O(2) H(9) 3.387 1_655
O(2) H(10) 3.288 .
O(2) H(11) 2.694 .
O(2) H(13) 3.176 1_655
O(2) H(17) 3.341 .
O(2) H(23) 2.639 2_555
O(2) H(24) 2.904 .
O(3) H(2) 3.080 .
O(3) H(5) 3.067 2_455
O(3) H(10) 2.650 .
O(3) H(11) 3.350 .
O(3) H(12) 2.694 2_555
O(3) H(15) 3.440 2_455
O(3) H(22) 2.521 2_455
O(3) H(23) 3.276 2_555
O(3) H(24) 2.560 .
O(3) H(26) 3.540 2_555
O(4) H(1) 2.54(2) .
O(4) H(3) 3.343 1_655
O(4) H(4) 3.279 1_655
O(4) H(5) 3.552 .
O(4) H(8) 3.096 4_655
O(4) H(10) 2.405 4_655
O(4) H(11) 3.249 4_655
O(4) H(15) 2.814 3_745
O(4) H(25) 3.301 3_745
O(4) H(26) 2.674 3_645
O(5) H(1) 2.94(2) .
O(5) H(5) 2.661 .
O(5) H(6) 2.012 .
O(5) H(8) 3.298 4_555
O(5) H(9) 3.226 4_555
O(5) H(10) 3.290 4_655
O(5) H(11) 2.980 4_655
O(5) H(13) 3.517 4_555
O(5) H(14) 3.544 4_555
O(5) H(21) 3.501 4_655
O(5) H(25) 3.045 3_645
O(5) H(26) 3.186 3_645
N(1) H(1) 3.00(2) .
N(1) H(2) 2.074 .
N(1) H(3) 2.589 .
N(1) H(4) 3.230 .
N(1) H(10) 3.308 .
N(1) H(11) 3.183 .
N(1) H(16) 2.445 .
N(1) H(17) 3.260 .
N(1) H(22) 3.512 2_455
N(1) H(24) 3.119 .
N(2) H(4) 3.261 1_655
N(2) H(5) 3.191 .
N(2) H(6) 3.036 .
N(2) H(16) 3.543 .
N(2) H(22) 2.662 .
N(2) H(23) 3.315 .
N(2) H(24) 2.754 .
C(1) H(3) 2.120 .
C(1) H(4) 2.120 .
C(1) H(7) 3.311 .
C(1) H(8) 3.332 .
C(1) H(9) 2.557 .
C(1) H(10) 3.059 .
C(1) H(11) 3.241 .
C(1) H(13) 3.110 .
C(1) H(16) 2.684 .
C(1) H(17) 3.517 .
C(2) H(1) 3.480(19) 1_455
C(2) H(2) 2.120 .
C(2) H(7) 2.151 .
C(2) H(9) 3.268 .
C(2) H(13) 2.612 .
C(2) H(14) 3.365 .
C(2) H(16) 2.527 .
C(2) H(17) 3.471 1_455
C(2) H(18) 3.382 .
C(2) H(25) 3.488 3_645
C(3) H(6) 3.309 .
C(3) H(12) 3.259 .
C(3) H(12) 3.558 1_655
C(3) H(14) 3.598 4_555
C(3) H(15) 2.043 .
C(3) H(19) 3.365 4_655
C(3) H(21) 2.881 4_655
C(3) H(22) 2.723 .
C(3) H(23) 3.530 .
C(3) H(25) 3.261 .
C(4) H(5) 2.035 .
C(4) H(6) 2.056 .
C(4) H(8) 3.577 4_555
C(4) H(12) 2.041 .
C(4) H(14) 3.114 4_555
C(4) H(15) 3.269 .
C(4) H(22) 2.673 .
C(4) H(23) 2.842 .
C(4) H(26) 3.264 .
C(5) H(2) 2.119 .
C(5) H(3) 3.052 .
C(5) H(4) 3.144 .
C(5) H(7) 3.190 .
C(5) H(8) 2.115 .
C(5) H(9) 2.115 .
C(5) H(10) 2.082 .
C(5) H(11) 2.082 .
C(5) H(13) 3.069 .
C(5) H(14) 3.089 .
C(5) H(16) 2.798 .
C(5) H(17) 2.900 .
C(5) H(18) 3.457 .
C(5) H(19) 2.696 .
C(5) H(20) 3.408 .
C(5) H(21) 2.842 .
C(6) H(1) 2.887(19) .
C(6) H(2) 2.757 .
C(6) H(3) 2.839 .
C(6) H(4) 3.494 .
C(6) H(6) 2.439 .
C(6) H(16) 3.188 .
C(6) H(22) 3.347 .
C(6) H(22) 3.471 2_455
C(6) H(23) 2.663 .
C(6) H(24) 2.667 .
C(6) H(24) 3.268 2_455
C(7) H(1) 1.88(2) .
C(7) H(4) 3.579 1_655
C(7) H(5) 2.924 .
C(7) H(6) 3.017 .
C(7) H(10) 3.192 4_655
C(7) H(11) 3.521 4_655
C(7) H(22) 3.548 .
C(7) H(25) 3.478 3_645
C(7) H(26) 3.036 3_645
C(8) H(1) 3.07(2) .
C(8) H(5) 2.692 .
C(8) H(8) 3.173 4_555
C(8) H(12) 2.639 .
C(8) H(14) 3.576 4_555
C(8) H(22) 2.802 .
C(8) H(23) 2.799 .
C(8) H(24) 3.440 .
C(8) H(25) 3.522 3_645
C(9) H(2) 3.280 .
C(9) H(3) 2.739 .
C(9) H(4) 3.277 .
C(9) H(7) 2.154 .
C(9) H(8) 2.794 .
C(9) H(9) 3.282 .
C(9) H(10) 3.374 .
C(9) H(11) 2.657 .
C(9) H(13) 3.262 .
C(9) H(14) 2.800 .
C(9) H(16) 2.075 .
C(9) H(17) 2.075 .
C(9) H(18) 2.075 .
C(9) H(19) 2.074 .
C(9) H(20) 2.074 .
C(9) H(21) 2.074 .
C(10) H(2) 3.025 .
C(10) H(3) 2.114 .
C(10) H(4) 2.114 .
C(10) H(8) 3.085 .
C(10) H(9) 3.104 .
C(10) H(13) 2.108 .
C(10) H(14) 2.108 .
C(10) H(16) 2.722 .
C(10) H(17) 3.414 1_455
C(10) H(17) 3.403 .
C(10) H(18) 2.822 .
C(10) H(18) 3.269 2_445
C(10) H(19) 2.732 .
C(10) H(20) 2.826 .
C(10) H(20) 3.176 2_445
C(10) H(21) 3.407 .
C(11) H(2) 2.508 .
C(11) H(4) 3.311 .
C(11) H(6) 3.247 4_554
C(11) H(7) 3.317 .
C(11) H(10) 2.622 .
C(11) H(11) 3.176 .
C(11) H(13) 2.117 .
C(11) H(14) 2.117 .
C(11) H(19) 2.465 .
C(11) H(21) 3.371 .
C(11) H(25) 3.478 2_455
C(12) H(2) 2.908 .
C(12) H(8) 2.792 .
C(12) H(9) 2.952 .
C(12) H(13) 3.197 1_655
C(12) H(16) 3.401 .
C(12) H(17) 3.009 .
C(12) H(19) 3.464 .
C(12) H(21) 3.052 .
C(12) H(26) 3.415 2_555
C(13) H(1) 1.985(19) .
C(13) H(5) 3.281 .
C(13) H(6) 2.122 .
C(13) H(22) 2.073 .
C(13) H(23) 2.073 .
C(13) H(24) 2.073 .
C(14) H(5) 3.259 .
C(14) H(6) 2.536 .
C(14) H(8) 3.553 4_555
C(14) H(14) 3.103 4_555
C(14) H(19) 3.201 4_555
C(14) H(22) 3.484 .
C(14) H(23) 3.115 .
C(14) H(25) 3.256 .
C(14) H(26) 2.035 .
C(15) H(2) 3.060 .
C(15) H(3) 3.374 .
C(15) H(4) 2.657 .
C(15) H(7) 2.150 .
C(15) H(8) 2.120 .
C(15) H(9) 2.120 .
C(15) H(11) 3.176 1_455
C(15) H(17) 3.043 1_455
C(15) H(18) 3.441 2_445
C(15) H(19) 2.509 .
C(15) H(20) 3.348 .
C(15) H(21) 3.422 1_455
C(16) H(3) 3.397 3_655
C(16) H(5) 2.041 .
C(16) H(9) 3.420 2_555
C(16) H(10) 3.239 2_555
C(16) H(20) 3.531 4_655
C(16) H(21) 3.244 4_655
C(16) H(22) 3.555 .
C(16) H(25) 2.030 .
C(16) H(26) 3.245 .
C(17) H(3) 2.711 .
C(17) H(4) 3.543 1_655
C(17) H(7) 2.845 .
C(17) H(7) 3.264 2_545
C(17) H(11) 3.016 .
C(17) H(13) 3.176 1_655
C(17) H(19) 3.322 .
C(17) H(20) 2.642 .
C(17) H(21) 2.642 .
C(18) H(5) 3.146 4_654
C(18) H(7) 2.873 .
C(18) H(7) 3.060 2_545
C(18) H(8) 2.734 .
C(18) H(11) 2.936 .
C(18) H(13) 3.598 1_655
C(18) H(14) 2.777 .
C(18) H(15) 3.453 4_654
C(18) H(16) 3.322 .
C(18) H(17) 2.643 .
C(18) H(18) 2.642 .
C(19) H(1) 2.699(19) .
C(19) H(2) 3.330 2_555
C(19) H(5) 3.424 .
C(19) H(6) 3.181 .
C(19) H(23) 3.472 2_555
C(19) H(24) 3.434 2_455
C(20) H(3) 3.041 3_655
C(20) H(5) 3.258 .
C(20) H(9) 2.917 2_555
C(20) H(12) 3.255 .
C(20) H(15) 2.032 .
C(20) H(16) 3.281 3_655
C(20) H(26) 2.022 .
C(21) H(9) 3.386 2_555
C(21) H(10) 3.489 2_455
C(21) H(12) 2.038 .
C(21) H(14) 3.597 4_555
C(21) H(15) 3.576 1_455
C(21) H(15) 3.246 .
C(21) H(16) 3.573 3_655
C(21) H(25) 2.024 .
H(1) S(1) 3.04(2) .
H(1) O(1) 2.776(19) 1_655
H(1) O(2) 2.19(2) .
H(1) O(4) 2.54(2) .
H(1) O(5) 2.94(2) .
H(1) N(1) 3.00(2) .
H(1) C(2) 3.480(19) 1_655
H(1) C(6) 2.887(19) .
H(1) C(7) 1.88(2) .
H(1) C(8) 3.07(2) .
H(1) C(13) 1.985(19) .
H(1) C(19) 2.699(19) .
H(1) H(2) 3.486 1_655
H(1) H(4) 2.697 1_655
H(1) H(22) 2.835 .
H(1) H(23) 3.343 2_555
H(1) H(24) 2.699 .
H(2) S(1) 2.917 .
H(2) O(1) 2.707 .
H(2) O(2) 2.612 1_455
H(2) O(3) 3.080 .
H(2) N(1) 2.074 .
H(2) C(2) 2.120 .
H(2) C(5) 2.119 .
H(2) C(6) 2.757 .
H(2) C(9) 3.280 .
H(2) C(10) 3.025 .
H(2) C(11) 2.508 .
H(2) C(12) 2.908 .
H(2) C(15) 3.060 .
H(2) C(19) 3.330 2_455
H(2) H(1) 3.486 1_455
H(2) H(3) 2.817 .
H(2) H(4) 2.266 .
H(2) H(8) 3.423 .
H(2) H(9) 2.216 .
H(2) H(10) 3.182 .
H(2) H(13) 3.052 .
H(2) H(22) 2.865 2_455
H(2) H(23) 3.083 2_455
H(2) H(24) 3.533 2_455
H(3) O(1) 2.722 .
H(3) O(4) 3.343 1_455
H(3) N(1) 2.589 .
H(3) C(1) 2.120 .
H(3) C(5) 3.052 .
H(3) C(6) 2.839 .
H(3) C(9) 2.739 .
H(3) C(10) 2.114 .
H(3) C(15) 3.374 .
H(3) C(16) 3.397 3_645
H(3) C(17) 2.711 .
H(3) C(20) 3.041 3_645
H(3) H(2) 2.817 .
H(3) H(4) 1.614 .
H(3) H(7) 2.419 .
H(3) H(13) 3.531 .
H(3) H(15) 3.178 3_645
H(3) H(16) 2.083 .
H(3) H(17) 3.557 .
H(3) H(18) 3.058 .
H(3) H(25) 2.500 3_645
H(4) O(1) 2.975 .
H(4) O(2) 2.655 1_455
H(4) O(4) 3.279 1_455
H(4) N(1) 3.230 .
H(4) N(2) 3.261 1_455
H(4) C(1) 2.120 .
H(4) C(5) 3.144 .
H(4) C(6) 3.494 .
H(4) C(7) 3.579 1_455
H(4) C(9) 3.277 .
H(4) C(10) 2.114 .
H(4) C(11) 3.311 .
H(4) C(15) 2.657 .
H(4) C(17) 3.543 1_455
H(4) H(1) 2.697 1_455
H(4) H(2) 2.266 .
H(4) H(3) 1.614 .
H(4) H(7) 2.570 .
H(4) H(9) 3.389 .
H(4) H(13) 2.384 .
H(4) H(14) 3.534 .
H(4) H(16) 3.527 1_455
H(4) H(16) 3.482 .
H(4) H(17) 2.741 1_455
H(5) O(3) 3.067 2_555
H(5) O(4) 3.552 .
H(5) O(5) 2.661 .
H(5) N(2) 3.191 .
H(5) C(4) 2.035 .
H(5) C(7) 2.924 .
H(5) C(8) 2.692 .
H(5) C(13) 3.281 .
H(5) C(14) 3.259 .
H(5) C(16) 2.041 .
H(5) C(18) 3.146 4_655
H(5) C(19) 3.424 .
H(5) C(20) 3.258 .
H(5) H(12) 2.818 1_655
H(5) H(15) 2.343 .
H(5) H(19) 2.801 4_655
H(5) H(20) 3.563 4_655
H(5) H(21) 2.667 4_655
H(5) H(22) 2.755 .
H(6) O(1) 2.267 .
H(6) O(5) 2.012 .
H(6) N(2) 3.036 .
H(6) C(3) 3.309 .
H(6) C(4) 2.056 .
H(6) C(6) 2.439 .
H(6) C(7) 3.017 .
H(6) C(11) 3.247 4_555
H(6) C(13) 2.122 .
H(6) C(14) 2.536 .
H(6) C(19) 3.181 .
H(6) H(8) 2.484 4_555
H(6) H(9) 3.332 4_555
H(6) H(12) 2.323 .
H(6) H(14) 3.445 4_555
H(6) H(22) 3.568 .
H(6) H(23) 3.141 .
H(6) H(25) 3.087 3_645
H(7) C(1) 3.311 .
H(7) C(2) 2.151 .
H(7) C(5) 3.190 .
H(7) C(9) 2.154 .
H(7) C(11) 3.317 .
H(7) C(15) 2.150 .
H(7) C(17) 2.845 .
H(7) C(17) 3.264 2_445
H(7) C(18) 2.873 .
H(7) C(18) 3.060 2_445
H(7) H(3) 2.419 .
H(7) H(4) 2.570 .
H(7) H(13) 2.597 .
H(7) H(14) 2.385 .
H(7) H(16) 3.045 .
H(7) H(17) 3.354 1_455
H(7) H(17) 3.342 2_445
H(7) H(18) 2.743 .
H(7) H(18) 2.524 2_445
H(7) H(19) 3.089 .
H(7) H(20) 2.771 .
H(7) H(20) 2.257 2_445
H(7) H(21) 3.143 2_445
H(8) O(4) 3.096 4_654
H(8) O(5) 3.298 4_554
H(8) C(1) 3.332 .
H(8) C(4) 3.577 4_554
H(8) C(5) 2.115 .
H(8) C(8) 3.173 4_554
H(8) C(9) 2.794 .
H(8) C(10) 3.085 .
H(8) C(12) 2.792 .
H(8) C(14) 3.553 4_554
H(8) C(15) 2.120 .
H(8) C(18) 2.734 .
H(8) H(2) 3.423 .
H(8) H(6) 2.484 4_554
H(8) H(9) 1.614 .
H(8) H(10) 2.604 .
H(8) H(11) 3.142 .
H(8) H(12) 3.192 4_554
H(8) H(13) 2.786 .
H(8) H(14) 2.264 .
H(8) H(19) 2.085 .
H(8) H(20) 3.575 .
H(8) H(21) 3.076 .
H(8) H(25) 3.270 2_455
H(9) O(2) 3.387 1_455
H(9) O(5) 3.226 4_554
H(9) C(1) 2.557 .
H(9) C(2) 3.268 .
H(9) C(5) 2.115 .
H(9) C(9) 3.282 .
H(9) C(10) 3.104 .
H(9) C(12) 2.952 .
H(9) C(15) 2.120 .
H(9) C(16) 3.420 2_455
H(9) C(20) 2.917 2_455
H(9) C(21) 3.386 2_455
H(9) H(2) 2.216 .
H(9) H(4) 3.389 .
H(9) H(6) 3.332 4_554
H(9) H(8) 1.614 .
H(9) H(10) 2.744 .
H(9) H(11) 3.197 1_455
H(9) H(13) 2.264 .
H(9) H(14) 2.774 .
H(9) H(19) 3.430 .
H(9) H(25) 2.791 2_455
H(9) H(26) 3.576 2_455
H(10) S(1) 2.313 .
H(10) O(2) 3.288 .
H(10) O(3) 2.650 .
H(10) O(4) 2.405 4_654
H(10) O(5) 3.290 4_654
H(10) N(1) 3.308 .
H(10) C(1) 3.059 .
H(10) C(5) 2.082 .
H(10) C(7) 3.192 4_654
H(10) C(9) 3.374 .
H(10) C(11) 2.622 .
H(10) C(16) 3.239 2_455
H(10) C(21) 3.489 2_555
H(10) H(2) 3.182 .
H(10) H(8) 2.604 .
H(10) H(9) 2.744 .
H(10) H(11) 1.608 .
H(10) H(15) 2.764 2_455
H(10) H(21) 3.545 .
H(10) H(26) 2.765 2_555
H(11) S(1) 2.313 .
H(11) O(2) 2.694 .
H(11) O(3) 3.350 .
H(11) O(4) 3.249 4_654
H(11) O(5) 2.980 4_654
H(11) N(1) 3.183 .
H(11) C(1) 3.241 .
H(11) C(5) 2.082 .
H(11) C(7) 3.521 4_654
H(11) C(9) 2.657 .
H(11) C(11) 3.176 .
H(11) C(15) 3.176 1_655
H(11) C(17) 3.016 .
H(11) C(18) 2.936 .
H(11) H(8) 3.142 .
H(11) H(9) 3.197 1_655
H(11) H(10) 1.608 .
H(11) H(13) 2.279 1_655
H(11) H(14) 3.531 1_655
H(11) H(16) 3.399 .
H(11) H(17) 2.547 .
H(11) H(19) 3.280 .
H(11) H(21) 2.453 .
H(11) H(26) 3.456 2_555
H(12) O(1) 3.567 .
H(12) O(3) 2.694 2_455
H(12) C(3) 3.558 1_455
H(12) C(3) 3.259 .
H(12) C(4) 2.041 .
H(12) C(8) 2.639 .
H(12) C(20) 3.255 .
H(12) C(21) 2.038 .
H(12) H(5) 2.818 1_455
H(12) H(6) 2.323 .
H(12) H(8) 3.192 4_555
H(12) H(14) 3.297 4_555
H(12) H(15) 3.250 1_455
H(12) H(19) 2.806 4_555
H(12) H(23) 3.212 .
H(12) H(26) 2.336 .
H(13) O(2) 3.176 1_455
H(13) O(5) 3.517 4_554
H(13) C(1) 3.110 .
H(13) C(2) 2.612 .
H(13) C(5) 3.069 .
H(13) C(9) 3.262 .
H(13) C(10) 2.108 .
H(13) C(11) 2.117 .
H(13) C(12) 3.197 1_455
H(13) C(17) 3.176 1_455
H(13) C(18) 3.598 1_455
H(13) H(2) 3.052 .
H(13) H(3) 3.531 .
H(13) H(4) 2.384 .
H(13) H(7) 2.597 .
H(13) H(8) 2.786 .
H(13) H(9) 2.264 .
H(13) H(11) 2.279 1_455
H(13) H(14) 1.612 .
H(13) H(17) 2.228 1_455
H(13) H(19) 3.479 .
H(13) H(21) 2.793 1_455
H(14) O(5) 3.544 4_554
H(14) C(2) 3.365 .
H(14) C(3) 3.598 4_554
H(14) C(4) 3.114 4_554
H(14) C(5) 3.089 .
H(14) C(8) 3.576 4_554
H(14) C(9) 2.800 .
H(14) C(10) 2.108 .
H(14) C(11) 2.117 .
H(14) C(14) 3.103 4_554
H(14) C(18) 2.777 .
H(14) C(21) 3.597 4_554
H(14) H(4) 3.534 .
H(14) H(6) 3.445 4_554
H(14) H(7) 2.385 .
H(14) H(8) 2.264 .
H(14) H(9) 2.774 .
H(14) H(11) 3.531 1_455
H(14) H(12) 3.297 4_554
H(14) H(13) 1.612 .
H(14) H(17) 3.365 1_455
H(14) H(18) 2.839 2_445
H(14) H(19) 2.177 .
H(14) H(20) 3.064 .
H(14) H(21) 3.139 1_455
H(15) O(3) 3.440 2_555
H(15) O(4) 2.814 3_755
H(15) C(3) 2.043 .
H(15) C(4) 3.269 .
H(15) C(18) 3.453 4_655
H(15) C(20) 2.032 .
H(15) C(21) 3.246 .
H(15) C(21) 3.576 1_655
H(15) H(3) 3.178 3_655
H(15) H(5) 2.343 .
H(15) H(10) 2.764 2_555
H(15) H(12) 3.250 1_655
H(15) H(19) 3.298 4_655
H(15) H(20) 3.188 4_655
H(15) H(21) 3.296 4_655
H(15) H(25) 2.332 .
H(15) H(26) 2.837 1_655
H(16) S(1) 3.424 .
H(16) N(1) 2.445 .
H(16) N(2) 3.543 .
H(16) C(1) 2.684 .
H(16) C(2) 2.527 .
H(16) C(5) 2.798 .
H(16) C(6) 3.188 .
H(16) C(9) 2.075 .
H(16) C(10) 2.722 .
H(16) C(12) 3.401 .
H(16) C(18) 3.322 .
H(16) C(20) 3.281 3_645
H(16) C(21) 3.573 3_645
H(16) H(3) 2.083 .
H(16) H(4) 3.482 .
H(16) H(4) 3.527 1_655
H(16) H(7) 3.045 .
H(16) H(11) 3.399 .
H(16) H(17) 1.600 .
H(16) H(18) 1.600 .
H(16) H(20) 3.541 .
H(16) H(21) 3.542 .
H(16) H(25) 2.940 3_645
H(16) H(26) 3.465 3_645
H(17) S(1) 3.464 .
H(17) O(2) 3.341 .
H(17) N(1) 3.260 .
H(17) C(1) 3.517 .
H(17) C(2) 3.471 1_655
H(17) C(5) 2.900 .
H(17) C(9) 2.075 .
H(17) C(10) 3.403 .
H(17) C(10) 3.414 1_655
H(17) C(12) 3.009 .
H(17) C(15) 3.043 1_655
H(17) C(18) 2.643 .
H(17) H(3) 3.557 .
H(17) H(4) 2.741 1_655
H(17) H(7) 3.354 1_655
H(17) H(7) 3.342 2_545
H(17) H(11) 2.547 .
H(17) H(13) 2.228 1_655
H(17) H(14) 3.365 1_655
H(17) H(16) 1.600 .
H(17) H(18) 1.600 .
H(17) H(19) 3.543 .
H(17) H(20) 2.921 .
H(17) H(20) 3.311 2_545
H(17) H(21) 2.444 .
H(18) C(2) 3.382 .
H(18) C(5) 3.457 .
H(18) C(9) 2.075 .
H(18) C(10) 2.822 .
H(18) C(10) 3.269 2_545
H(18) C(15) 3.441 2_545
H(18) C(18) 2.642 .
H(18) H(3) 3.058 .
H(18) H(7) 2.743 .
H(18) H(7) 2.524 2_545
H(18) H(14) 2.839 2_545
H(18) H(16) 1.600 .
H(18) H(17) 1.600 .
H(18) H(19) 3.541 .
H(18) H(19) 3.569 2_545
H(18) H(20) 2.442 .
H(18) H(20) 3.111 2_545
H(18) H(21) 2.920 .
H(19) C(3) 3.365 4_654
H(19) C(5) 2.696 .
H(19) C(9) 2.074 .
H(19) C(10) 2.732 .
H(19) C(11) 2.465 .
H(19) C(12) 3.464 .
H(19) C(14) 3.201 4_554
H(19) C(15) 2.509 .
H(19) C(17) 3.322 .
H(19) H(5) 2.801 4_654
H(19) H(7) 3.089 .
H(19) H(8) 2.085 .
H(19) H(9) 3.430 .
H(19) H(11) 3.280 .
H(19) H(12) 2.806 4_554
H(19) H(13) 3.479 .
H(19) H(14) 2.177 .
H(19) H(15) 3.298 4_654
H(19) H(17) 3.543 .
H(19) H(18) 3.541 .
H(19) H(18) 3.569 2_445
H(19) H(20) 1.600 .
H(19) H(21) 1.600 .
H(20) C(5) 3.408 .
H(20) C(9) 2.074 .
H(20) C(10) 2.826 .
H(20) C(10) 3.176 2_545
H(20) C(15) 3.348 .
H(20) C(16) 3.531 4_654
H(20) C(17) 2.642 .
H(20) H(5) 3.563 4_654
H(20) H(7) 2.771 .
H(20) H(7) 2.257 2_545
H(20) H(8) 3.575 .
H(20) H(14) 3.064 .
H(20) H(15) 3.188 4_654
H(20) H(16) 3.541 .
H(20) H(17) 2.921 .
H(20) H(17) 3.311 2_445
H(20) H(18) 2.442 .
H(20) H(18) 3.111 2_445
H(20) H(19) 1.600 .
H(20) H(21) 1.600 .
H(21) O(5) 3.501 4_654
H(21) C(3) 2.881 4_654
H(21) C(5) 2.842 .
H(21) C(9) 2.074 .
H(21) C(10) 3.407 .
H(21) C(11) 3.371 .
H(21) C(12) 3.052 .
H(21) C(15) 3.422 1_655
H(21) C(16) 3.244 4_654
H(21) C(17) 2.642 .
H(21) H(5) 2.667 4_654
H(21) H(7) 3.143 2_545
H(21) H(8) 3.076 .
H(21) H(10) 3.545 .
H(21) H(11) 2.453 .
H(21) H(13) 2.793 1_655
H(21) H(14) 3.139 1_655
H(21) H(15) 3.296 4_654
H(21) H(16) 3.542 .
H(21) H(17) 2.444 .
H(21) H(18) 2.920 .
H(21) H(19) 1.600 .
H(21) H(20) 1.600 .
H(22) S(1) 3.555 2_555
H(22) O(1) 3.433 2_555
H(22) O(3) 2.521 2_555
H(22) N(1) 3.512 2_555
H(22) N(2) 2.662 .
H(22) C(3) 2.723 .
H(22) C(4) 2.673 .
H(22) C(6) 3.347 .
H(22) C(6) 3.471 2_555
H(22) C(7) 3.548 .
H(22) C(8) 2.802 .
H(22) C(13) 2.073 .
H(22) C(14) 3.484 .
H(22) C(16) 3.555 .
H(22) H(1) 2.835 .
H(22) H(2) 2.865 2_555
H(22) H(5) 2.755 .
H(22) H(6) 3.568 .
H(22) H(23) 1.600 .
H(22) H(23) 3.431 2_555
H(22) H(24) 1.600 .
H(22) H(24) 3.428 2_555
H(23) S(1) 3.428 2_455
H(23) O(1) 2.988 .
H(23) O(1) 3.502 2_555
H(23) O(2) 2.639 2_455
H(23) O(3) 3.276 2_455
H(23) N(2) 3.315 .
H(23) C(3) 3.530 .
H(23) C(4) 2.842 .
H(23) C(6) 2.663 .
H(23) C(8) 2.799 .
H(23) C(13) 2.073 .
H(23) C(14) 3.115 .
H(23) C(19) 3.472 2_455
H(23) H(1) 3.343 2_455
H(23) H(2) 3.083 2_555
H(23) H(6) 3.141 .
H(23) H(12) 3.212 .
H(23) H(22) 1.600 .
H(23) H(22) 3.431 2_455
H(23) H(24) 1.600 .
H(23) H(24) 2.704 2_455
H(24) S(1) 2.872 .
H(24) O(1) 3.506 .
H(24) O(1) 2.861 2_555
H(24) O(2) 2.904 .
H(24) O(3) 2.560 .
H(24) N(1) 3.119 .
H(24) N(2) 2.754 .
H(24) C(6) 2.667 .
H(24) C(6) 3.268 2_555
H(24) C(8) 3.440 .
H(24) C(13) 2.073 .
H(24) C(19) 3.434 2_555
H(24) H(1) 2.699 .
H(24) H(2) 3.533 2_555
H(24) H(22) 1.600 .
H(24) H(22) 3.428 2_455
H(24) H(23) 1.600 .
H(24) H(23) 2.704 2_555
H(24) H(24) 3.447 2_455
H(24) H(24) 3.447 2_555
H(25) O(1) 3.588 3_655
H(25) O(4) 3.301 3_755
H(25) O(5) 3.045 3_655
H(25) C(2) 3.488 3_655
H(25) C(3) 3.261 .
H(25) C(7) 3.478 3_655
H(25) C(8) 3.522 3_655
H(25) C(11) 3.478 2_555
H(25) C(14) 3.256 .
H(25) C(16) 2.030 .
H(25) C(21) 2.024 .
H(25) H(3) 2.500 3_655
H(25) H(6) 3.087 3_655
H(25) H(8) 3.270 2_555
H(25) H(9) 2.791 2_555
H(25) H(15) 2.332 .
H(25) H(16) 2.940 3_655
H(25) H(26) 2.320 .
H(26) O(3) 3.540 2_455
H(26) O(4) 2.674 3_655
H(26) O(5) 3.186 3_655
H(26) C(4) 3.264 .
H(26) C(7) 3.036 3_655
H(26) C(12) 3.415 2_455
H(26) C(14) 2.035 .
H(26) C(16) 3.245 .
H(26) C(20) 2.022 .
H(26) H(9) 3.576 2_555
H(26) H(10) 2.765 2_455
H(26) H(11) 3.456 2_455
H(26) H(12) 2.336 .
H(26) H(15) 2.837 1_455
H(26) H(16) 3.465 3_655
H(26) H(25) 2.320 .

loop_
_geom_torsion_atom_site_label_1
_geom_torsion_atom_site_label_2
_geom_torsion_atom_site_label_3
_geom_torsion_atom_site_label_4
_geom_torsion
O(2) S(1) N(1) C(1) -146.12(10)
O(2) S(1) N(1) C(6) 73.05(13)
O(2) S(1) C(12) C(5) 123.28(11)
O(3) S(1) N(1) C(1) 83.58(11)
O(3) S(1) N(1) C(6) -57.25(13)
O(3) S(1) C(12) C(5) -104.13(11)
N(1) S(1) C(12) C(5) 8.59(11)
C(12) S(1) N(1) C(1) -29.58(11)
C(12) S(1) N(1) C(6) -170.42(13)
C(7) O(5) C(8) C(4) -112.61(15)
C(7) O(5) C(8) C(13) 12.12(16)
C(8) O(5) C(7) O(4) 174.33(15)
C(8) O(5) C(7) N(2) -6.29(18)
S(1) N(1) C(1) C(2) 154.15(11)
S(1) N(1) C(1) C(5) 40.70(13)
S(1) N(1) C(6) O(1) 134.90(13)
S(1) N(1) C(6) C(13) -47.26(18)
C(1) N(1) C(6) O(1) -3.0(2)
C(1) N(1) C(6) C(13) 174.86(13)
C(6) N(1) C(1) C(2) -61.51(17)
C(6) N(1) C(1) C(5) -174.96(12)
C(7) N(2) C(13) C(6) -104.37(16)
C(7) N(2) C(13) C(8) 10.01(17)
C(7) N(2) C(13) C(19) 131.83(15)
C(13) N(2) C(7) O(4) 176.18(17)
C(13) N(2) C(7) O(5) -3.15(19)
N(1) C(1) C(2) C(10) -121.13(14)
N(1) C(1) C(5) C(9) 91.96(13)
N(1) C(1) C(5) C(11) -161.05(12)
N(1) C(1) C(5) C(12) -34.55(15)
C(2) C(1) C(5) C(9) -29.64(15)
C(2) C(1) C(5) C(11) 77.35(14)
C(2) C(1) C(5) C(12) -156.15(12)
C(5) C(1) C(2) C(10) -6.75(15)
C(1) C(2) C(10) C(9) 41.66(15)
C(1) C(2) C(10) C(15) -66.60(16)
C(4) C(3) C(16) C(20) 0.0(2)
C(16) C(3) C(4) C(8) 178.15(16)
C(16) C(3) C(4) C(14) -0.6(2)
C(3) C(4) C(8) O(5) 42.9(2)
C(3) C(4) C(8) C(13) -75.0(2)
C(3) C(4) C(14) C(21) 0.8(2)
C(8) C(4) C(14) C(21) -177.99(16)
C(14) C(4) C(8) O(5) -138.34(15)
C(14) C(4) C(8) C(13) 103.70(18)
C(1) C(5) C(9) C(10) 52.64(13)
C(1) C(5) C(9) C(17) -65.27(16)
C(1) C(5) C(9) C(18) 169.81(13)
C(1) C(5) C(11) C(15) -70.96(15)
C(1) C(5) C(12) S(1) 14.13(15)
C(9) C(5) C(11) C(15) 36.93(15)
C(11) C(5) C(9) C(10) -56.29(13)
C(11) C(5) C(9) C(17) -174.20(14)
C(11) C(5) C(9) C(18) 60.88(16)
C(9) C(5) C(12) S(1) -103.62(13)
C(12) C(5) C(9) C(10) 173.29(13)
C(12) C(5) C(9) C(17) 55.39(19)
C(12) C(5) C(9) C(18) -69.54(18)
C(11) C(5) C(12) S(1) 133.20(12)
C(12) C(5) C(11) C(15) 167.78(14)
O(1) C(6) C(13) N(2) 143.43(15)
O(1) C(6) C(13) C(8) 33.88(19)
O(1) C(6) C(13) C(19) -89.62(17)
N(1) C(6) C(13) N(2) -34.4(2)
N(1) C(6) C(13) C(8) -143.94(13)
N(1) C(6) C(13) C(19) 92.56(16)
O(5) C(8) C(13) N(2) -12.55(15)
O(5) C(8) C(13) C(6) 106.37(13)
O(5) C(8) C(13) C(19) -134.07(13)
C(4) C(8) C(13) N(2) 108.70(15)
C(4) C(8) C(13) C(6) -132.39(14)
C(4) C(8) C(13) C(19) -12.8(2)
C(5) C(9) C(10) C(2) -57.35(13)
C(5) C(9) C(10) C(15) 55.27(14)
C(17) C(9) C(10) C(2) 63.44(17)
C(17) C(9) C(10) C(15) 176.05(14)
C(18) C(9) C(10) C(2) -173.31(14)
C(18) C(9) C(10) C(15) -60.69(18)
C(2) C(10) C(15) C(11) 72.81(16)
C(9) C(10) C(15) C(11) -35.18(16)
C(5) C(11) C(15) C(10) -1.39(16)
C(4) C(14) C(21) C(20) -0.4(2)
C(3) C(16) C(20) C(21) 0.4(2)
C(16) C(20) C(21) C(14) -0.2(3)
